data_1530660
loop_
_publ_author_name
'Rudolf, P.R.'
'Jorgensen, J.D.'
'Clearfield, A.'

_publ_section_title
;
 Rietveld refinement results on three nonstoichiometric monoclinic
 NASICONs
;
_journal_name_full 'Solid State Ionics'
_journal_page_first 213
_journal_page_last 224
_journal_volume 21
_journal_year 1986
_chemical_formula_sum 'Na3.17 O12 P1.09 Si1.91 Zr1.93'
_chemical_name_systematic 'Na3.17 Zr1.93 (Si O4)1.91 (P O4)1.09'
_space_group_IT_number 15
_symmetry_space_group_name_Hall '-C 2yc'
_symmetry_space_group_name_H-M 'C 1 2/c 1'
_cell_angle_alpha 90
_cell_angle_beta 123.724
_cell_angle_gamma 90
_cell_formula_units_Z 4
_cell_length_a 15.6451
_cell_length_b 9.0491
_cell_length_c 9.2151
_cell_volume 1085.080
_citation_journal_id_ASTM SSIOD3
_cod_data_source_file Rudolf_SSIOD3_1986_1354.cif
_cod_data_source_block Na3.17O12P1.09Si1.91Zr1.93
_cod_original_cell_volume 1085.08
_cod_database_code 1530660

loop_
_symmetry_equiv_pos_as_xyz
x,y,z
-x,y,-z+1/2
-x,-y,-z
x,-y,z-1/2
x+1/2,y+1/2,z
-x+1/2,y+1/2,-z+1/2
-x+1/2,-y+1/2,-z
x+1/2,-y+1/2,z-1/2

loop_
_atom_site_label
_atom_site_type_symbol
_atom_site_fract_x
_atom_site_fract_y
_atom_site_fract_z
_atom_site_occupancy
_atom_site_U_iso_or_equiv
P1 P+5 0 0.042 0.25 0.49 0.0
O6 O-2 0.0809 0.146 0.2434 1 0.0
Zr1 Zr+4 0.1008 0.2498 0.0547 0.965 0.0
O4 O-2 0.3838 0.1374 0.1175 1 0.0
Na2 Na+1 0.5 0.8929 0.25 1 0.0
O3 O-2 0.254 0.1836 0.2078 1 0.0
Si1 Si+4 0 0.042 0.25 0.51 0.0
Si2 Si+4 0.3584 0.1099 0.2614 0.7 0.0
O2 O-2 0.4346 0.4453 0.0786 1 0.0
Na1 Na+1 0.25 0.25 0.5 0.27 0.0
P2 P+5 0.3584 0.1099 0.2614 0.3 0.0
O1 O-2 0.1467 0.4358 0.2219 1 0.0
Na3 Na+1 0.8043 0.1266 0.9187 0.95 0.0
O5 O-2 0.4484 0.1816 0.4378 1 0.0
